data_7716031
loop_
_publ_author_name
'P&#xe9;rez-Ramos, Paula'
'Mateo, Mar&#xed;a A'
'Elorriaga, David'
'Garc&#xed;a-Viv&#xf3;, Daniel'
'Soengas, Raquel G.'
'Rodr&#xed;guez-Solla, Humberto'

_publ_section_title
;
 Coordination of azol(in)ium dithiocarboxylate ligands to Au(III):
 unexpected formation of a novel family of cyclometallated Au(III)
 complexes, DFT calculations and catalytic studies.
;
_journal_issue 22
_journal_name_full 'Dalton transactions (Cambridge, England : 2003)'
_journal_page_first 9433
_journal_page_last 9440
_journal_paper_doi 10.1039/d4dt01184h
_journal_volume 53
_journal_year 2024
_chemical_formula_moiety 'C47 H62 Au N3 O P S3, 1.5(C8 H10), F6 P'
_chemical_formula_sum 'C59 H77 Au F6 N3 O P2 S3'
_chemical_formula_weight 1313.32
_space_group_crystal_system monoclinic
_space_group_IT_number 14
_space_group_name_Hall '-P 2yn'
_space_group_name_H-M_alt 'P 1 21/n 1'
_atom_sites_solution_hydrogens geom
_atom_sites_solution_primary dual
_audit_creation_date 2023-05-12
_audit_creation_method
;
Olex2 1.3
(compiled 2020.11.12 svn.r5f609507 for OlexSys, GUI svn.r6408)
;
_audit_update_record
;
2024-04-09 deposited with the CCDC.	2024-05-14 downloaded from the CCDC.
;
_cell_angle_alpha 90
_cell_angle_beta 98.283(5)
_cell_angle_gamma 90
_cell_formula_units_Z 4
_cell_length_a 9.3336(14)
_cell_length_b 30.361(4)
_cell_length_c 21.123(3)
_cell_measurement_reflns_used 9007
_cell_measurement_temperature 100.0
_cell_measurement_theta_max 28.29
_cell_measurement_theta_min 2.28
_cell_volume 5923.3(15)
_computing_cell_refinement 'SAINT V8.40B (?, 2016)'
_computing_data_reduction 'SAINT V8.40B (?, 2016)'
_computing_molecular_graphics 'Olex2 1.3 (Dolomanov et al., 2009)'
_computing_publication_material 'Olex2 1.3 (Dolomanov et al., 2009)'
_computing_structure_refinement 'SHELXL 2017/1 (Sheldrick, 2015)'
_computing_structure_solution 'SHELXT 2014/5 (Sheldrick, 2014)'
_diffrn_ambient_temperature 100.0
_diffrn_measured_fraction_theta_full 0.999
_diffrn_measured_fraction_theta_max 0.999
_diffrn_measurement_device_type 'Bruker APEX-II CCD'
_diffrn_measurement_method '\f and \w scans'
_diffrn_radiation_type MoK\a
_diffrn_radiation_wavelength 0.71073
_diffrn_reflns_av_R_equivalents 0.0589
_diffrn_reflns_av_unetI/netI 0.0226
_diffrn_reflns_Laue_measured_fraction_full 0.999
_diffrn_reflns_Laue_measured_fraction_max 0.999
_diffrn_reflns_limit_h_max 12
_diffrn_reflns_limit_h_min -12
_diffrn_reflns_limit_k_max 40
_diffrn_reflns_limit_k_min -40
_diffrn_reflns_limit_l_max 28
_diffrn_reflns_limit_l_min -28
_diffrn_reflns_number 220506
_diffrn_reflns_point_group_measured_fraction_full 0.999
_diffrn_reflns_point_group_measured_fraction_max 0.999
_diffrn_reflns_theta_full 25.242
_diffrn_reflns_theta_max 28.282
_diffrn_reflns_theta_min 2.061
_diffrn_source_current 1.4
_diffrn_source_power 0.07
_diffrn_source_voltage 50.0
_diffrn_standards_number 0
_exptl_absorpt_coefficient_mu 2.704
_exptl_absorpt_correction_T_max 0.5481
_exptl_absorpt_correction_T_min 0.4525
_exptl_absorpt_correction_type multi-scan
_exptl_absorpt_process_details
;
SADABS-2016/2 (Bruker,2016/2) was used for absorption correction.
wR2(int) was 0.0778 before and 0.0622 after correction.
The Ratio of minimum to maximum transmission is 0.8256.
The \l/2 correction factor is Not present.
;
_exptl_crystal_colour yellow
_exptl_crystal_colour_primary yellow
_exptl_crystal_density_diffrn 1.473
_exptl_crystal_description needle
_exptl_crystal_F_000 2684
_exptl_crystal_size_max 0.18
_exptl_crystal_size_mid 0.04
_exptl_crystal_size_min 0.04
_refine_diff_density_max 2.010
_refine_diff_density_min -1.472
_refine_diff_density_rms 0.104
_refine_ls_extinction_method none
_refine_ls_goodness_of_fit_ref 1.148
_refine_ls_hydrogen_treatment constr
_refine_ls_matrix_type full
_refine_ls_number_parameters 692
_refine_ls_number_reflns 14700
_refine_ls_number_restraints 0
_refine_ls_restrained_S_all 1.148
_refine_ls_R_factor_all 0.0372
_refine_ls_R_factor_gt 0.0330
_refine_ls_shift/su_max 0.003
_refine_ls_shift/su_mean 0.000
_refine_ls_structure_factor_coef Fsqd
_refine_ls_weighting_details 'w=1/[\s^2^(Fo^2^)+(0.0276P)^2^+12.5105P] where P=(Fo^2^+2Fc^2^)/3'
_refine_ls_weighting_scheme calc
_refine_ls_wR_factor_gt 0.0733
_refine_ls_wR_factor_ref 0.0749
_reflns_Friedel_coverage 0.000
_reflns_number_gt 13583
_reflns_number_total 14700
_reflns_threshold_expression 'I > 2\s(I)'
_cod_data_source_file d4dt01184h2.cif
_cod_data_source_block 23gso004
_cod_depositor_comments 'Adding full bibliography for 7716029--7716031.cif.'
_cod_original_cell_volume 5923.4(15)
_cod_database_code 7716031
_shelx_shelxl_version_number 2017/1
_shelx_space_group_comment
;
The symmetry employed for this shelxl refinement is uniquely defined
by the following loop, which should always be used as a source of
symmetry information in preference to the above space-group names.
They are only intended as comments.
;
_shelx_estimated_absorpt_t_max 0.900
_shelx_estimated_absorpt_t_min 0.642
_olex2_refinement_description
;
1. Fixed Uiso
 At 1.2 times of:
  All C(H) groups
 At 1.5 times of:
  All C(H,H,H) groups
2.a Ternary CH refined with riding coordinates:
 C42(H42), C12(H12), C27(H27), C45(H45), C15(H15), C24(H24)
2.b Aromatic/amide H refined with riding coordinates:
 C9(H9), C40(H40), C20(H20), C38(H38), C32(H32), C22(H22), C35(H35), C4(H4),
 C21(H21), C34(H34), C5(H5), C10(H10), C41(H41), C39(H39), C8(H8), C33(H33),
 C37(H37), C55(H55), C56(H56), C52(H52), C53(H53), C58(H58), C59(H59)
2.c Idealised Me refined as rotating group:
 C28(H28A,H28B,H28C), C46(H46A,H46B,H46C), C47(H47A,H47B,H47C), C14(H14A,H14B,
 H14C), C29(H29A,H29B,H29C), C3(H3A,H3B,H3C), C44(H44A,H44B,H44C), C13(H13A,
 H13B,H13C), C43(H43A,H43B,H43C), C25(H25A,H25B,H25C), C26(H26A,H26B,H26C),
 C17(H17A,H17B,H17C), C16(H16A,H16B,H16C), C50(H50A,H50B,H50C), C57(H57A,H57B,
 H57C), C61(H61A,H61B,H61C)
;
_olex2_submission_special_instructions 'No special instructions were received'

loop_
_space_group_symop_operation_xyz
'x, y, z'
'-x+1/2, y+1/2, -z+1/2'
'-x, -y, -z'
'x-1/2, -y-1/2, z-1/2'

loop_
_atom_site_label
_atom_site_type_symbol
_atom_site_fract_x
_atom_site_fract_y
_atom_site_fract_z
_atom_site_U_iso_or_equiv
_atom_site_adp_type
_atom_site_occupancy
_atom_site_site_symmetry_order
_atom_site_calc_flag
_atom_site_refinement_flags_posn
_atom_site_refinement_flags_adp
_atom_site_refinement_flags_occupancy
_atom_site_disorder_assembly
_atom_site_disorder_group
Au1 Au 0.58933(2) 0.41799(2) 0.62340(2) 0.01404(3) Uani 1 1 d . . . . .
S3 S 0.77132(8) 0.45568(2) 0.69044(4) 0.02238(15) Uani 1 1 d . . . . .
S2 S 0.68180(8) 0.34683(2) 0.64491(4) 0.01803(14) Uani 1 1 d . . . . .
S1 S 0.42824(8) 0.37328(2) 0.56203(3) 0.01661(13) Uani 1 1 d . . . . .
P1 P 0.68245(8) 0.51709(2) 0.68712(4) 0.01502(14) Uani 1 1 d . . . . .
O1 O 0.5423(2) 0.29219(7) 0.55103(10) 0.0192(4) Uani 1 1 d . . . . .
N2 N 0.4900(3) 0.26099(8) 0.67312(11) 0.0143(4) Uani 1 1 d . . . . .
N1 N 0.3124(3) 0.30777(8) 0.66355(11) 0.0145(4) Uani 1 1 d . . . . .
N3 N 0.7941(3) 0.55723(8) 0.67542(12) 0.0195(5) Uani 1 1 d . . . . .
C9 C -0.0055(4) 0.39661(11) 0.58144(17) 0.0278(7) Uani 1 1 d . . . . .
H9 H -0.075467 0.417038 0.561979 0.033 Uiso 1 1 calc R U . . .
C28 C 0.7437(4) 0.23816(13) 0.82425(16) 0.0305(7) Uani 1 1 d . . . . .
H28A H 0.820544 0.215915 0.830647 0.046 Uiso 1 1 calc R U . . .
H28B H 0.649122 0.223550 0.818673 0.046 Uiso 1 1 calc R U . . .
H28C H 0.751888 0.257590 0.861642 0.046 Uiso 1 1 calc R U . . .
C40 C 0.4468(4) 0.56988(12) 0.81623(17) 0.0295(7) Uani 1 1 d . . . . .
H40 H 0.381162 0.593667 0.817438 0.035 Uiso 1 1 calc R U . . .
C46 C 0.9743(4) 0.54160(13) 0.59943(19) 0.0348(8) Uani 1 1 d . . . . .
H46A H 1.053545 0.558605 0.623276 0.052 Uiso 1 1 calc R U . . .
H46B H 0.983764 0.541807 0.553827 0.052 Uiso 1 1 calc R U . . .
H46C H 0.978360 0.511174 0.615092 0.052 Uiso 1 1 calc R U . . .
C47 C 0.8216(4) 0.61040(13) 0.58960(17) 0.0333(8) Uani 1 1 d . . . . .
H47A H 0.726502 0.622472 0.594596 0.050 Uiso 1 1 calc R U . . .
H47B H 0.836829 0.612997 0.544811 0.050 Uiso 1 1 calc R U . . .
H47C H 0.897210 0.626819 0.616831 0.050 Uiso 1 1 calc R U . . .
C20 C 0.7066(4) 0.17566(10) 0.60441(17) 0.0272(7) Uani 1 1 d . . . . .
H20 H 0.696188 0.154662 0.570712 0.033 Uiso 1 1 calc R U . . .
C14 C 0.1841(4) 0.37899(13) 0.78616(17) 0.0345(8) Uani 1 1 d . . . . .
H14A H 0.239485 0.387614 0.827267 0.052 Uiso 1 1 calc R U . . .
H14B H 0.165138 0.347243 0.786258 0.052 Uiso 1 1 calc R U . . .
H14C H 0.091974 0.395003 0.779578 0.052 Uiso 1 1 calc R U . . .
C42 C 0.9041(4) 0.57663(11) 0.72649(16) 0.0253(7) Uani 1 1 d . . . . .
H42 H 0.976013 0.592150 0.703588 0.030 Uiso 1 1 calc R U . . .
C12 C 0.2712(4) 0.39012(11) 0.73197(16) 0.0249(7) Uani 1 1 d . . . . .
H12 H 0.360987 0.371697 0.737689 0.030 Uiso 1 1 calc R U . . .
C38 C 0.5715(5) 0.50692(13) 0.86632(18) 0.0369(8) Uani 1 1 d . . . . .
H38 H 0.592269 0.487895 0.902181 0.044 Uiso 1 1 calc R U . . .
C27 C 0.7588(3) 0.26539(10) 0.76450(15) 0.0215(6) Uani 1 1 d . . . . .
H27 H 0.679333 0.287757 0.758884 0.026 Uiso 1 1 calc R U . . .
C30 C 0.4854(3) 0.47648(9) 0.59574(13) 0.0152(5) Uani 1 1 d . . . . .
C32 C 0.4689(3) 0.55697(10) 0.60154(15) 0.0196(6) Uani 1 1 d . . . . .
H32 H 0.504948 0.584011 0.620046 0.024 Uiso 1 1 calc R U . . .
C22 C 0.8531(4) 0.20760(11) 0.69545(17) 0.0270(7) Uani 1 1 d . . . . .
H22 H 0.941871 0.208344 0.723805 0.032 Uiso 1 1 calc R U . . .
C31 C 0.5357(3) 0.51696(9) 0.62248(14) 0.0169(5) Uani 1 1 d . . . . .
C45 C 0.8282(4) 0.56237(11) 0.60902(15) 0.0254(7) Uani 1 1 d . . . . .
H45 H 0.750935 0.546617 0.579873 0.031 Uiso 1 1 calc R U . . .
C11 C 0.1150(3) 0.32636(10) 0.57887(14) 0.0176(6) Uani 1 1 d . . . . .
C29 C 0.9037(4) 0.29001(12) 0.77382(18) 0.0305(7) Uani 1 1 d . . . . .
H29A H 0.904558 0.311512 0.808483 0.046 Uiso 1 1 calc R U . . .
H29B H 0.916172 0.305334 0.734154 0.046 Uiso 1 1 calc R U . . .
H29C H 0.982858 0.268933 0.784791 0.046 Uiso 1 1 calc R U . . .
C6 C 0.2009(3) 0.33877(9) 0.63605(14) 0.0166(5) Uani 1 1 d . . . . .
C3 C 0.6247(4) 0.30705(11) 0.50243(17) 0.0307(8) Uani 1 1 d . . . . .
H3A H 0.564804 0.326685 0.472710 0.046 Uiso 1 1 calc R U . . .
H3B H 0.654558 0.281599 0.478969 0.046 Uiso 1 1 calc R U . . .
H3C H 0.710661 0.322982 0.522542 0.046 Uiso 1 1 calc R U . . .
C35 C 0.3646(3) 0.47724(9) 0.54859(14) 0.0177(6) Uani 1 1 d . . . . .
H35 H 0.327204 0.450343 0.530063 0.021 Uiso 1 1 calc R U . . .
C15 C 0.1301(4) 0.28185(11) 0.54805(16) 0.0253(7) Uani 1 1 d . . . . .
H15 H 0.229894 0.271003 0.564056 0.030 Uiso 1 1 calc R U . . .
C4 C 0.2863(3) 0.27695(10) 0.70873(14) 0.0180(6) Uani 1 1 d . . . . .
H4 H 0.205448 0.276392 0.731340 0.022 Uiso 1 1 calc R U . . .
C21 C 0.8374(4) 0.17848(11) 0.64496(17) 0.0296(7) Uani 1 1 d . . . . .
H21 H 0.916207 0.160249 0.637837 0.035 Uiso 1 1 calc R U . . .
C36 C 0.6074(3) 0.52793(10) 0.76012(14) 0.0204(6) Uani 1 1 d . . . . .
C24 C 0.4449(4) 0.19629(10) 0.57160(16) 0.0269(7) Uani 1 1 d . . . . .
H24 H 0.387788 0.223904 0.574409 0.032 Uiso 1 1 calc R U . . .
C18 C 0.6131(3) 0.23348(9) 0.66261(14) 0.0165(5) Uani 1 1 d . . . . .
C2 C 0.4382(3) 0.29797(9) 0.64241(13) 0.0138(5) Uani 1 1 d . . . . .
C44 C 0.8381(4) 0.61182(13) 0.76441(19) 0.0378(9) Uani 1 1 d . . . . .
H44A H 0.774166 0.630648 0.735085 0.057 Uiso 1 1 calc R U . . .
H44B H 0.915459 0.629756 0.787912 0.057 Uiso 1 1 calc R U . . .
H44C H 0.782222 0.597783 0.794725 0.057 Uiso 1 1 calc R U . . .
C34 C 0.2977(3) 0.51677(10) 0.52817(15) 0.0206(6) Uani 1 1 d . . . . .
H34 H 0.215000 0.516412 0.496200 0.025 Uiso 1 1 calc R U . . .
C13 C 0.3163(4) 0.43841(12) 0.7371(2) 0.0365(9) Uani 1 1 d . . . . .
H13A H 0.230948 0.456809 0.739377 0.055 Uiso 1 1 calc R U . . .
H13B H 0.360486 0.446709 0.699447 0.055 Uiso 1 1 calc R U . . .
H13C H 0.386555 0.442760 0.775790 0.055 Uiso 1 1 calc R U . . .
C5 C 0.3962(3) 0.24791(10) 0.71485(14) 0.0181(6) Uani 1 1 d . . . . .
H5 H 0.407497 0.223111 0.742539 0.022 Uiso 1 1 calc R U . . .
C43 C 0.9897(4) 0.54246(14) 0.76904(19) 0.0374(9) Uani 1 1 d . . . . .
H43A H 0.927355 0.529292 0.797515 0.056 Uiso 1 1 calc R U . . .
H43B H 1.072862 0.556641 0.794667 0.056 Uiso 1 1 calc R U . . .
H43C H 1.023859 0.519429 0.742354 0.056 Uiso 1 1 calc R U . . .
C1 C 0.5188(3) 0.32334(9) 0.59661(13) 0.0149(5) Uani 1 1 d . . . . .
C25 C 0.4555(5) 0.18830(12) 0.50073(17) 0.0380(9) Uani 1 1 d . . . . .
H25A H 0.499719 0.159465 0.495753 0.057 Uiso 1 1 calc R U . . .
H25B H 0.515172 0.211349 0.485204 0.057 Uiso 1 1 calc R U . . .
H25C H 0.358295 0.188977 0.475951 0.057 Uiso 1 1 calc R U . . .
C10 C 0.0124(3) 0.35677(11) 0.55174(16) 0.0233(6) Uani 1 1 d . . . . .
H10 H -0.046184 0.350071 0.512311 0.028 Uiso 1 1 calc R U . . .
C7 C 0.1831(3) 0.37822(10) 0.66817(15) 0.0209(6) Uani 1 1 d . . . . .
C26 C 0.3621(4) 0.15872(12) 0.59846(19) 0.0353(8) Uani 1 1 d . . . . .
H26A H 0.265154 0.156364 0.573733 0.053 Uiso 1 1 calc R U . . .
H26B H 0.353722 0.164785 0.643351 0.053 Uiso 1 1 calc R U . . .
H26C H 0.414403 0.130983 0.595489 0.053 Uiso 1 1 calc R U . . .
C41 C 0.5120(4) 0.56305(11) 0.76282(16) 0.0252(7) Uani 1 1 d . . . . .
H41 H 0.491941 0.582424 0.727328 0.030 Uiso 1 1 calc R U . . .
C19 C 0.5911(3) 0.20287(10) 0.61209(14) 0.0209(6) Uani 1 1 d . . . . .
C39 C 0.4772(4) 0.54193(13) 0.86857(18) 0.0349(8) Uani 1 1 d . . . . .
H39 H 0.433268 0.546829 0.905827 0.042 Uiso 1 1 calc R U . . .
C8 C 0.0773(4) 0.40701(11) 0.63911(17) 0.0274(7) Uani 1 1 d . . . . .
H8 H 0.061826 0.434222 0.659264 0.033 Uiso 1 1 calc R U . . .
C33 C 0.3503(3) 0.55677(10) 0.55388(15) 0.0212(6) Uani 1 1 d . . . . .
H33 H 0.305422 0.583641 0.538929 0.025 Uiso 1 1 calc R U . . .
C17 C 0.1160(8) 0.28259(15) 0.4764(2) 0.0702(19) Uani 1 1 d . . . . .
H17A H 0.022399 0.295464 0.458746 0.105 Uiso 1 1 calc R U . . .
H17B H 0.121959 0.252450 0.460358 0.105 Uiso 1 1 calc R U . . .
H17C H 0.194293 0.300332 0.463239 0.105 Uiso 1 1 calc R U . . .
C23 C 0.7411(3) 0.23612(10) 0.70587(14) 0.0193(6) Uani 1 1 d . . . . .
C16 C 0.0282(8) 0.24948(17) 0.5690(3) 0.080(2) Uani 1 1 d . . . . .
H16A H 0.040395 0.248629 0.615819 0.119 Uiso 1 1 calc R U . . .
H16B H 0.048083 0.220259 0.552545 0.119 Uiso 1 1 calc R U . . .
H16C H -0.071327 0.258097 0.552420 0.119 Uiso 1 1 calc R U . . .
C37 C 0.6352(4) 0.49953(12) 0.81256(16) 0.0299(7) Uani 1 1 d . . . . .
H37 H 0.698142 0.475101 0.811013 0.036 Uiso 1 1 calc R U . . .
C54 C 0.7136(4) 0.38870(12) 0.89519(18) 0.0316(8) Uani 1 1 d . . . . .
C55 C 0.6586(5) 0.39344(12) 0.95262(18) 0.0367(9) Uani 1 1 d . . . . .
H55 H 0.705611 0.412723 0.984462 0.044 Uiso 1 1 calc R U . . .
C56 C 0.5369(5) 0.37066(13) 0.96424(18) 0.0370(9) Uani 1 1 d . . . . .
H56 H 0.502219 0.374576 1.003983 0.044 Uiso 1 1 calc R U . . .
C50 C 0.3309(5) 0.31722(17) 0.9317(2) 0.0491(11) Uani 1 1 d . . . . .
H50A H 0.336540 0.311432 0.977659 0.074 Uiso 1 1 calc R U . . .
H50B H 0.325232 0.289224 0.908409 0.074 Uiso 1 1 calc R U . . .
H50C H 0.244379 0.334830 0.917158 0.074 Uiso 1 1 calc R U . . .
C57 C 0.8513(5) 0.41103(14) 0.8840(2) 0.0418(10) Uani 1 1 d . . . . .
H57A H 0.856548 0.440282 0.903799 0.063 Uiso 1 1 calc R U . . .
H57B H 0.852792 0.414008 0.837902 0.063 Uiso 1 1 calc R U . . .
H57C H 0.934365 0.393358 0.902983 0.063 Uiso 1 1 calc R U . . .
C52 C 0.5182(4) 0.33779(14) 0.86180(19) 0.0371(9) Uani 1 1 d . . . . .
H52 H 0.471088 0.318494 0.830000 0.044 Uiso 1 1 calc R U . . .
C51 C 0.4644(4) 0.34221(13) 0.91928(19) 0.0349(8) Uani 1 1 d . . . . .
C53 C 0.6393(4) 0.36098(13) 0.84977(18) 0.0340(8) Uani 1 1 d . . . . .
H53 H 0.672165 0.357781 0.809485 0.041 Uiso 1 1 calc R U . . .
P2 P 0.73978(8) 0.33518(3) 0.32520(4) 0.02002(15) Uani 1 1 d . . . . .
F1 F 0.9060(2) 0.32843(7) 0.31511(10) 0.0291(4) Uani 1 1 d . . . . .
F5 F 0.6916(2) 0.33030(8) 0.24954(10) 0.0361(5) Uani 1 1 d . . . . .
F6 F 0.7886(2) 0.34042(8) 0.40010(10) 0.0367(5) Uani 1 1 d . . . . .
F2 F 0.7572(2) 0.38718(6) 0.31607(11) 0.0321(4) Uani 1 1 d . . . . .
F4 F 0.7231(2) 0.28317(7) 0.33251(13) 0.0423(6) Uani 1 1 d . . . . .
F3 F 0.5738(2) 0.34215(7) 0.33475(10) 0.0308(4) Uani 1 1 d . . . . .
C58 C 0.9477(5) 0.53417(14) 0.9613(2) 0.0467(11) Uani 1 1 d . . . . .
H58 H 0.911863 0.557706 0.933912 0.056 Uiso 1 1 calc R U . . .
C60 C 1.1232(5) 0.47667(15) 0.9872(2) 0.0443(10) Uani 1 1 d . . . . .
C61 C 1.2522(6) 0.4501(2) 0.9733(3) 0.0743(18) Uani 1 1 d . . . . .
H61A H 1.303411 0.438127 1.013395 0.111 Uiso 1 1 calc R U . . .
H61B H 1.317734 0.469060 0.953284 0.111 Uiso 1 1 calc R U . . .
H61C H 1.218933 0.425800 0.944288 0.111 Uiso 1 1 calc R U . . .
C59 C 1.0687(5) 0.51152(16) 0.9493(2) 0.0450(10) Uani 1 1 d . . . . .
H59 H 1.115603 0.520077 0.914229 0.054 Uiso 1 1 calc R U . . .

loop_
_atom_site_aniso_label
_atom_site_aniso_U_11
_atom_site_aniso_U_22
_atom_site_aniso_U_33
_atom_site_aniso_U_23
_atom_site_aniso_U_13
_atom_site_aniso_U_12
Au1 0.01369(5) 0.01074(5) 0.01730(5) 0.00070(4) 0.00084(4) 0.00029(4)
S3 0.0195(3) 0.0151(3) 0.0295(4) -0.0041(3) -0.0066(3) 0.0038(3)
S2 0.0141(3) 0.0121(3) 0.0269(4) 0.0031(3) -0.0004(3) -0.0004(2)
S1 0.0169(3) 0.0122(3) 0.0196(3) 0.0034(3) -0.0011(3) -0.0016(2)
P1 0.0144(3) 0.0125(3) 0.0174(3) -0.0012(3) -0.0002(3) 0.0007(3)
O1 0.0255(11) 0.0129(9) 0.0209(10) 0.0001(8) 0.0089(9) -0.0024(8)
N2 0.0145(11) 0.0120(11) 0.0163(11) 0.0015(9) 0.0025(9) -0.0006(9)
N1 0.0151(11) 0.0129(11) 0.0154(11) 0.0007(9) 0.0020(9) 0.0000(9)
N3 0.0201(12) 0.0182(12) 0.0193(12) -0.0032(10) 0.0001(10) -0.0029(10)
C9 0.0202(15) 0.0282(17) 0.0356(18) 0.0083(14) 0.0056(13) 0.0116(13)
C28 0.0285(17) 0.042(2) 0.0204(15) 0.0075(14) 0.0014(13) -0.0024(15)
C40 0.0263(17) 0.0316(18) 0.0309(18) -0.0042(14) 0.0057(14) 0.0052(14)
C46 0.0300(18) 0.038(2) 0.039(2) -0.0133(16) 0.0120(16) -0.0055(15)
C47 0.0335(19) 0.037(2) 0.0275(17) 0.0082(15) -0.0019(14) -0.0106(15)
C20 0.0406(19) 0.0149(14) 0.0289(17) 0.0043(12) 0.0140(15) 0.0068(13)
C14 0.035(2) 0.040(2) 0.0288(18) -0.0047(15) 0.0064(15) -0.0070(16)
C42 0.0202(15) 0.0279(17) 0.0266(16) -0.0051(13) -0.0009(12) -0.0065(12)
C12 0.0242(16) 0.0229(15) 0.0279(16) -0.0066(13) 0.0052(13) 0.0012(12)
C38 0.048(2) 0.037(2) 0.0265(18) 0.0060(15) 0.0060(16) 0.0058(17)
C27 0.0158(14) 0.0241(15) 0.0236(15) 0.0049(12) 0.0001(11) 0.0010(11)
C30 0.0170(13) 0.0122(12) 0.0165(13) 0.0032(10) 0.0028(10) 0.0019(10)
C32 0.0217(14) 0.0139(13) 0.0224(15) -0.0034(11) 0.0002(12) 0.0037(11)
C22 0.0195(15) 0.0286(17) 0.0335(18) 0.0131(14) 0.0059(13) 0.0064(13)
C31 0.0165(13) 0.0149(13) 0.0185(13) -0.0005(10) 0.0004(11) 0.0022(10)
C45 0.0264(16) 0.0296(17) 0.0207(15) -0.0042(13) 0.0047(12) -0.0090(13)
C11 0.0137(13) 0.0186(14) 0.0210(14) 0.0028(11) 0.0038(11) -0.0022(10)
C29 0.0196(15) 0.0357(19) 0.0337(18) 0.0052(15) -0.0042(13) -0.0043(14)
C6 0.0115(12) 0.0166(13) 0.0226(14) 0.0032(11) 0.0056(11) 0.0015(10)
C3 0.044(2) 0.0236(16) 0.0294(17) -0.0040(13) 0.0224(16) -0.0042(14)
C35 0.0193(14) 0.0131(13) 0.0194(14) -0.0007(10) -0.0015(11) 0.0006(10)
C15 0.0233(15) 0.0209(15) 0.0292(17) -0.0023(13) -0.0041(13) -0.0004(12)
C4 0.0180(13) 0.0213(14) 0.0154(13) 0.0022(11) 0.0043(11) -0.0052(11)
C21 0.0283(17) 0.0261(17) 0.0373(19) 0.0117(14) 0.0152(15) 0.0123(14)
C36 0.0196(14) 0.0217(15) 0.0193(14) -0.0024(11) 0.0000(11) -0.0007(11)
C24 0.0354(18) 0.0168(14) 0.0260(16) -0.0035(12) -0.0041(14) 0.0014(13)
C18 0.0164(13) 0.0141(13) 0.0197(13) 0.0051(10) 0.0054(11) 0.0026(10)
C2 0.0137(12) 0.0112(12) 0.0158(13) 0.0005(10) -0.0008(10) -0.0005(10)
C44 0.043(2) 0.0324(19) 0.040(2) -0.0202(16) 0.0100(17) -0.0138(16)
C34 0.0210(14) 0.0176(14) 0.0211(14) -0.0005(11) -0.0038(11) 0.0038(11)
C13 0.041(2) 0.0307(19) 0.041(2) -0.0116(16) 0.0172(17) -0.0096(16)
C5 0.0199(14) 0.0158(13) 0.0189(13) 0.0042(11) 0.0034(11) -0.0041(11)
C43 0.0298(19) 0.044(2) 0.034(2) 0.0037(17) -0.0106(15) -0.0058(16)
C1 0.0161(13) 0.0118(12) 0.0172(13) 0.0031(10) 0.0039(10) 0.0002(10)
C25 0.060(3) 0.0246(17) 0.0267(18) -0.0016(14) -0.0015(17) -0.0101(17)
C10 0.0162(14) 0.0292(16) 0.0244(15) 0.0064(13) 0.0032(12) 0.0004(12)
C7 0.0199(14) 0.0190(14) 0.0251(15) 0.0000(12) 0.0079(12) 0.0012(11)
C26 0.039(2) 0.0305(19) 0.036(2) -0.0065(15) 0.0035(16) -0.0074(16)
C41 0.0245(16) 0.0254(16) 0.0254(16) 0.0011(13) 0.0031(13) 0.0031(13)
C19 0.0289(16) 0.0137(13) 0.0209(15) 0.0049(11) 0.0067(12) 0.0021(11)
C39 0.037(2) 0.042(2) 0.0262(18) -0.0028(15) 0.0100(15) -0.0033(16)
C8 0.0269(17) 0.0206(15) 0.0363(18) -0.0006(13) 0.0099(14) 0.0100(12)
C33 0.0246(15) 0.0153(14) 0.0223(15) -0.0001(11) -0.0011(12) 0.0065(11)
C17 0.149(6) 0.030(2) 0.042(3) -0.0076(19) 0.050(3) -0.015(3)
C23 0.0179(14) 0.0200(14) 0.0204(14) 0.0097(11) 0.0038(11) 0.0019(11)
C16 0.135(6) 0.043(3) 0.074(4) -0.026(3) 0.060(4) -0.051(3)
C37 0.0321(18) 0.0314(18) 0.0253(17) 0.0047(14) 0.0011(14) 0.0040(14)
C54 0.0348(19) 0.0241(16) 0.0326(18) 0.0036(14) -0.0064(15) 0.0080(14)
C55 0.049(2) 0.0281(18) 0.0285(18) -0.0007(14) -0.0099(16) 0.0061(16)
C56 0.046(2) 0.040(2) 0.0243(17) 0.0014(15) 0.0027(16) 0.0136(17)
C50 0.038(2) 0.061(3) 0.047(2) 0.014(2) 0.0024(19) 0.003(2)
C57 0.039(2) 0.039(2) 0.043(2) 0.0127(18) -0.0072(18) 0.0045(17)
C52 0.035(2) 0.041(2) 0.0333(19) -0.0085(16) -0.0007(16) 0.0039(16)
C51 0.0298(18) 0.039(2) 0.0350(19) 0.0052(16) 0.0004(15) 0.0079(15)
C53 0.0325(19) 0.040(2) 0.0281(18) -0.0055(15) 0.0015(15) 0.0078(16)
P2 0.0162(3) 0.0205(4) 0.0234(4) -0.0077(3) 0.0027(3) -0.0003(3)
F1 0.0167(9) 0.0338(11) 0.0369(11) -0.0168(9) 0.0039(8) 0.0006(8)
F5 0.0264(10) 0.0535(14) 0.0269(10) -0.0151(10) -0.0009(8) -0.0018(9)
F6 0.0359(12) 0.0524(14) 0.0211(10) -0.0031(9) 0.0024(9) 0.0037(10)
F2 0.0271(10) 0.0234(10) 0.0457(12) -0.0025(9) 0.0049(9) -0.0018(8)
F4 0.0370(12) 0.0205(10) 0.0698(16) -0.0008(10) 0.0094(11) -0.0030(9)
F3 0.0189(9) 0.0322(11) 0.0428(12) -0.0078(9) 0.0093(8) -0.0004(8)
C58 0.054(3) 0.034(2) 0.044(2) 0.0084(18) -0.020(2) -0.0055(19)
C60 0.039(2) 0.044(2) 0.045(2) -0.0101(19) -0.0110(18) 0.0006(18)
C61 0.054(3) 0.093(5) 0.070(4) -0.025(3) -0.011(3) 0.022(3)
C59 0.043(2) 0.054(3) 0.036(2) -0.0011(19) -0.0013(18) -0.011(2)

loop_
_atom_type_symbol
_atom_type_description
_atom_type_scat_dispersion_real
_atom_type_scat_dispersion_imag
_atom_type_scat_source
C C 0.0033 0.0016 'International Tables Vol C Tables 4.2.6.8 and 6.1.1.4'
H H 0.0000 0.0000 'International Tables Vol C Tables 4.2.6.8 and 6.1.1.4'
Au Au -2.0133 8.8022 'International Tables Vol C Tables 4.2.6.8 and 6.1.1.4'
F F 0.0171 0.0103 'International Tables Vol C Tables 4.2.6.8 and 6.1.1.4'
N N 0.0061 0.0033 'International Tables Vol C Tables 4.2.6.8 and 6.1.1.4'
O O 0.0106 0.0060 'International Tables Vol C Tables 4.2.6.8 and 6.1.1.4'
P P 0.1023 0.0942 'International Tables Vol C Tables 4.2.6.8 and 6.1.1.4'
S S 0.1246 0.1234 'International Tables Vol C Tables 4.2.6.8 and 6.1.1.4'

loop_
_geom_angle_atom_site_label_1
_geom_angle_atom_site_label_2
_geom_angle_atom_site_label_3
_geom_angle
_geom_angle_site_symmetry_1
_geom_angle_site_symmetry_3
_geom_angle_publ_flag
S2 Au1 S3 96.78(3) . . ?
S1 Au1 S3 172.69(3) . . ?
S1 Au1 S2 75.91(3) . . ?
C30 Au1 S3 91.21(8) . . ?
C30 Au1 S2 172.01(8) . . ?
C30 Au1 S1 96.10(8) . . ?
P1 S3 Au1 99.77(4) . . ?
C1 S2 Au1 89.88(9) . . ?
C1 S1 Au1 92.14(9) . . ?
N3 P1 S3 114.80(10) . . ?
N3 P1 C31 108.59(14) . . ?
N3 P1 C36 108.90(14) . . ?
C31 P1 S3 106.70(10) . . ?
C31 P1 C36 107.59(14) . . ?
C36 P1 S3 110.00(11) . . ?
C1 O1 C3 115.8(2) . . ?
C2 N2 C18 129.5(2) . . ?
C2 N2 C5 109.2(2) . . ?
C5 N2 C18 121.0(2) . . ?
C4 N1 C6 121.6(2) . . ?
C2 N1 C6 128.0(2) . . ?
C2 N1 C4 109.1(2) . . ?
C42 N3 P1 124.5(2) . . ?
C45 N3 P1 116.4(2) . . ?
C45 N3 C42 114.8(2) . . ?
C10 C9 H9 119.6 . . ?
C8 C9 H9 119.6 . . ?
C8 C9 C10 120.7(3) . . ?
H28A C28 H28B 109.5 . . ?
H28A C28 H28C 109.5 . . ?
H28B C28 H28C 109.5 . . ?
C27 C28 H28A 109.5 . . ?
C27 C28 H28B 109.5 . . ?
C27 C28 H28C 109.5 . . ?
C41 C40 H40 120.1 . . ?
C41 C40 C39 119.9(3) . . ?
C39 C40 H40 120.1 . . ?
H46A C46 H46B 109.5 . . ?
H46A C46 H46C 109.5 . . ?
H46B C46 H46C 109.5 . . ?
C45 C46 H46A 109.5 . . ?
C45 C46 H46B 109.5 . . ?
C45 C46 H46C 109.5 . . ?
H47A C47 H47B 109.5 . . ?
H47A C47 H47C 109.5 . . ?
H47B C47 H47C 109.5 . . ?
C45 C47 H47A 109.5 . . ?
C45 C47 H47B 109.5 . . ?
C45 C47 H47C 109.5 . . ?
C21 C20 H20 119.3 . . ?
C19 C20 H20 119.3 . . ?
C19 C20 C21 121.3(3) . . ?
H14A C14 H14B 109.5 . . ?
H14A C14 H14C 109.5 . . ?
H14B C14 H14C 109.5 . . ?
C12 C14 H14A 109.5 . . ?
C12 C14 H14B 109.5 . . ?
C12 C14 H14C 109.5 . . ?
N3 C42 H42 106.0 . . ?
N3 C42 C44 111.6(3) . . ?
N3 C42 C43 113.8(3) . . ?
C44 C42 H42 106.0 . . ?
C44 C42 C43 112.7(3) . . ?
C43 C42 H42 106.0 . . ?
C14 C12 H12 108.1 . . ?
C13 C12 C14 109.2(3) . . ?
C13 C12 H12 108.1 . . ?
C7 C12 C14 109.4(3) . . ?
C7 C12 H12 108.1 . . ?
C7 C12 C13 113.6(3) . . ?
C39 C38 H38 119.8 . . ?
C37 C38 H38 119.8 . . ?
C37 C38 C39 120.4(3) . . ?
C28 C27 H27 108.0 . . ?
C28 C27 C29 110.0(3) . . ?
C29 C27 H27 108.0 . . ?
C23 C27 C28 110.2(3) . . ?
C23 C27 H27 108.0 . . ?
C23 C27 C29 112.5(3) . . ?
C31 C30 Au1 121.4(2) . . ?
C35 C30 Au1 121.0(2) . . ?
C35 C30 C31 117.5(3) . . ?
C31 C32 H32 120.1 . . ?
C33 C32 H32 120.1 . . ?
C33 C32 C31 119.8(3) . . ?
C21 C22 H22 119.3 . . ?
C21 C22 C23 121.4(3) . . ?
C23 C22 H22 119.3 . . ?
C30 C31 P1 118.9(2) . . ?
C30 C31 C32 121.4(3) . . ?
C32 C31 P1 119.6(2) . . ?
N3 C45 C46 113.2(3) . . ?
N3 C45 C47 110.5(3) . . ?
N3 C45 H45 107.2 . . ?
C46 C45 H45 107.2 . . ?
C47 C45 C46 111.1(3) . . ?
C47 C45 H45 107.2 . . ?
C6 C11 C15 122.2(3) . . ?
C10 C11 C6 116.8(3) . . ?
C10 C11 C15 121.0(3) . . ?
C27 C29 H29A 109.5 . . ?
C27 C29 H29B 109.5 . . ?
C27 C29 H29C 109.5 . . ?
H29A C29 H29B 109.5 . . ?
H29A C29 H29C 109.5 . . ?
H29B C29 H29C 109.5 . . ?
C11 C6 N1 117.1(3) . . ?
C7 C6 N1 119.1(3) . . ?
C7 C6 C11 123.7(3) . . ?
O1 C3 H3A 109.5 . . ?
O1 C3 H3B 109.5 . . ?
O1 C3 H3C 109.5 . . ?
H3A C3 H3B 109.5 . . ?
H3A C3 H3C 109.5 . . ?
H3B C3 H3C 109.5 . . ?
C30 C35 H35 119.5 . . ?
C34 C35 C30 121.1(3) . . ?
C34 C35 H35 119.5 . . ?
C11 C15 H15 106.7 . . ?
C17 C15 C11 114.8(3) . . ?
C17 C15 H15 106.7 . . ?
C16 C15 C11 111.2(3) . . ?
C16 C15 H15 106.7 . . ?
C16 C15 C17 110.2(4) . . ?
N1 C4 H4 126.2 . . ?
C5 C4 N1 107.6(3) . . ?
C5 C4 H4 126.2 . . ?
C20 C21 H21 119.9 . . ?
C22 C21 C20 120.2(3) . . ?
C22 C21 H21 119.9 . . ?
C41 C36 P1 120.0(2) . . ?
C41 C36 C37 119.0(3) . . ?
C37 C36 P1 120.8(2) . . ?
C25 C24 H24 107.5 . . ?
C26 C24 H24 107.5 . . ?
C26 C24 C25 110.5(3) . . ?
C19 C24 H24 107.5 . . ?
C19 C24 C25 113.1(3) . . ?
C19 C24 C26 110.5(3) . . ?
C19 C18 N2 117.4(3) . . ?
C23 C18 N2 118.9(3) . . ?
C23 C18 C19 123.4(3) . . ?
N2 C2 C1 123.5(2) . . ?
N1 C2 N2 107.0(2) . . ?
N1 C2 C1 129.4(2) . . ?
C42 C44 H44A 109.5 . . ?
C42 C44 H44B 109.5 . . ?
C42 C44 H44C 109.5 . . ?
H44A C44 H44B 109.5 . . ?
H44A C44 H44C 109.5 . . ?
H44B C44 H44C 109.5 . . ?
C35 C34 H34 119.5 . . ?
C33 C34 C35 121.0(3) . . ?
C33 C34 H34 119.5 . . ?
C12 C13 H13A 109.5 . . ?
C12 C13 H13B 109.5 . . ?
C12 C13 H13C 109.5 . . ?
H13A C13 H13B 109.5 . . ?
H13A C13 H13C 109.5 . . ?
H13B C13 H13C 109.5 . . ?
N2 C5 H5 126.5 . . ?
C4 C5 N2 107.1(2) . . ?
C4 C5 H5 126.5 . . ?
C42 C43 H43A 109.5 . . ?
C42 C43 H43B 109.5 . . ?
C42 C43 H43C 109.5 . . ?
H43A C43 H43B 109.5 . . ?
H43A C43 H43C 109.5 . . ?
H43B C43 H43C 109.5 . . ?
S1 C1 S2 101.30(14) . . ?
O1 C1 S2 116.4(2) . . ?
O1 C1 S1 113.34(19) . . ?
O1 C1 C2 103.8(2) . . ?
C2 C1 S2 106.73(19) . . ?
C2 C1 S1 115.53(19) . . ?
C24 C25 H25A 109.5 . . ?
C24 C25 H25B 109.5 . . ?
C24 C25 H25C 109.5 . . ?
H25A C25 H25B 109.5 . . ?
H25A C25 H25C 109.5 . . ?
H25B C25 H25C 109.5 . . ?
C9 C10 C11 120.9(3) . . ?
C9 C10 H10 119.5 . . ?
C11 C10 H10 119.5 . . ?
C6 C7 C12 123.2(3) . . ?
C8 C7 C12 120.1(3) . . ?
C8 C7 C6 116.7(3) . . ?
C24 C26 H26A 109.5 . . ?
C24 C26 H26B 109.5 . . ?
C24 C26 H26C 109.5 . . ?
H26A C26 H26B 109.5 . . ?
H26A C26 H26C 109.5 . . ?
H26B C26 H26C 109.5 . . ?
C40 C41 C36 120.7(3) . . ?
C40 C41 H41 119.7 . . ?
C36 C41 H41 119.7 . . ?
C20 C19 C24 120.5(3) . . ?
C20 C19 C18 116.8(3) . . ?
C18 C19 C24 122.4(3) . . ?
C40 C39 H39 120.0 . . ?
C38 C39 C40 119.9(3) . . ?
C38 C39 H39 120.0 . . ?
C9 C8 C7 121.1(3) . . ?
C9 C8 H8 119.5 . . ?
C7 C8 H8 119.5 . . ?
C32 C33 C34 119.2(3) . . ?
C32 C33 H33 120.4 . . ?
C34 C33 H33 120.4 . . ?
C15 C17 H17A 109.5 . . ?
C15 C17 H17B 109.5 . . ?
C15 C17 H17C 109.5 . . ?
H17A C17 H17B 109.5 . . ?
H17A C17 H17C 109.5 . . ?
H17B C17 H17C 109.5 . . ?
C22 C23 C27 119.7(3) . . ?
C18 C23 C27 123.4(3) . . ?
C18 C23 C22 116.7(3) . . ?
C15 C16 H16A 109.5 . . ?
C15 C16 H16B 109.5 . . ?
C15 C16 H16C 109.5 . . ?
H16A C16 H16B 109.5 . . ?
H16A C16 H16C 109.5 . . ?
H16B C16 H16C 109.5 . . ?
C38 C37 C36 120.1(3) . . ?
C38 C37 H37 120.0 . . ?
C36 C37 H37 120.0 . . ?
C55 C54 C57 121.5(4) . . ?
C53 C54 C55 117.2(4) . . ?
C53 C54 C57 121.3(4) . . ?
C54 C55 H55 119.4 . . ?
C56 C55 C54 121.3(4) . . ?
C56 C55 H55 119.4 . . ?
C55 C56 H56 119.2 . . ?
C55 C56 C51 121.6(4) . . ?
C51 C56 H56 119.2 . . ?
H50A C50 H50B 109.5 . . ?
H50A C50 H50C 109.5 . . ?
H50B C50 H50C 109.5 . . ?
C51 C50 H50A 109.5 . . ?
C51 C50 H50B 109.5 . . ?
C51 C50 H50C 109.5 . . ?
C54 C57 H57A 109.5 . . ?
C54 C57 H57B 109.5 . . ?
C54 C57 H57C 109.5 . . ?
H57A C57 H57B 109.5 . . ?
H57A C57 H57C 109.5 . . ?
H57B C57 H57C 109.5 . . ?
C51 C52 H52 119.3 . . ?
C51 C52 C53 121.3(4) . . ?
C53 C52 H52 119.3 . . ?
C56 C51 C50 121.8(4) . . ?
C52 C51 C56 117.2(4) . . ?
C52 C51 C50 121.0(4) . . ?
C54 C53 C52 121.4(4) . . ?
C54 C53 H53 119.3 . . ?
C52 C53 H53 119.3 . . ?
F5 P2 F1 89.63(11) . . ?
F5 P2 F3 90.02(11) . . ?
F6 P2 F1 90.04(11) . . ?
F6 P2 F5 179.42(14) . . ?
F6 P2 F2 90.09(12) . . ?
F6 P2 F4 91.19(14) . . ?
F6 P2 F3 90.30(12) . . ?
F2 P2 F1 89.59(11) . . ?
F2 P2 F5 89.43(12) . . ?
F2 P2 F3 90.11(11) . . ?
F4 P2 F1 89.78(12) . . ?
F4 P2 F5 89.29(13) . . ?
F4 P2 F2 178.58(14) . . ?
F4 P2 F3 90.51(12) . . ?
F3 P2 F1 179.54(14) . . ?
C60 C58 H58 119.3 3_767 . ?
C59 C58 H58 119.3 . . ?
C59 C58 C60 121.4(4) . 3_767 ?
C58 C60 C61 120.4(5) 3_767 . ?
C59 C60 C58 117.2(4) . 3_767 ?
C59 C60 C61 122.3(5) . . ?
C60 C61 H61A 109.5 . . ?
C60 C61 H61B 109.5 . . ?
C60 C61 H61C 109.5 . . ?
H61A C61 H61B 109.5 . . ?
H61A C61 H61C 109.5 . . ?
H61B C61 H61C 109.5 . . ?
C58 C59 C60 121.4(4) . . ?
C58 C59 H59 119.3 . . ?
C60 C59 H59 119.3 . . ?

loop_
_geom_bond_atom_site_label_1
_geom_bond_atom_site_label_2
_geom_bond_distance
_geom_bond_site_symmetry_2
_geom_bond_publ_flag
Au1 S3 2.3468(8) . ?
Au1 S2 2.3465(7) . ?
Au1 S1 2.2852(7) . ?
Au1 C30 2.067(3) . ?
S3 P1 2.0377(10) . ?
S2 C1 1.849(3) . ?
S1 C1 1.836(3) . ?
P1 N3 1.645(3) . ?
P1 C31 1.789(3) . ?
P1 C36 1.813(3) . ?
O1 C3 1.441(4) . ?
O1 C1 1.389(3) . ?
N2 C18 1.463(4) . ?
N2 C2 1.351(3) . ?
N2 C5 1.387(4) . ?
N1 C6 1.460(4) . ?
N1 C4 1.383(4) . ?
N1 C2 1.348(4) . ?
N3 C42 1.499(4) . ?
N3 C45 1.491(4) . ?
C9 H9 0.9500 . ?
C9 C10 1.384(5) . ?
C9 C8 1.382(5) . ?
C28 H28A 0.9800 . ?
C28 H28B 0.9800 . ?
C28 H28C 0.9800 . ?
C28 C27 1.532(4) . ?
C40 H40 0.9500 . ?
C40 C41 1.372(5) . ?
C40 C39 1.390(5) . ?
C46 H46A 0.9800 . ?
C46 H46B 0.9800 . ?
C46 H46C 0.9800 . ?
C46 C45 1.542(5) . ?
C47 H47A 0.9800 . ?
C47 H47B 0.9800 . ?
C47 H47C 0.9800 . ?
C47 C45 1.514(5) . ?
C20 H20 0.9500 . ?
C20 C21 1.389(5) . ?
C20 C19 1.387(4) . ?
C14 H14A 0.9800 . ?
C14 H14B 0.9800 . ?
C14 H14C 0.9800 . ?
C14 C12 1.535(5) . ?
C42 H42 1.0000 . ?
C42 C44 1.518(5) . ?
C42 C43 1.522(5) . ?
C12 H12 1.0000 . ?
C12 C13 1.525(5) . ?
C12 C7 1.518(4) . ?
C38 H38 0.9500 . ?
C38 C39 1.385(5) . ?
C38 C37 1.374(5) . ?
C27 H27 1.0000 . ?
C27 C29 1.532(4) . ?
C27 C23 1.514(4) . ?
C30 C31 1.405(4) . ?
C30 C35 1.393(4) . ?
C32 H32 0.9500 . ?
C32 C31 1.407(4) . ?
C32 C33 1.384(4) . ?
C22 H22 0.9500 . ?
C22 C21 1.377(5) . ?
C22 C23 1.399(4) . ?
C45 H45 1.0000 . ?
C11 C6 1.402(4) . ?
C11 C15 1.515(4) . ?
C11 C10 1.393(4) . ?
C29 H29A 0.9800 . ?
C29 H29B 0.9800 . ?
C29 H29C 0.9800 . ?
C6 C7 1.398(4) . ?
C3 H3A 0.9800 . ?
C3 H3B 0.9800 . ?
C3 H3C 0.9800 . ?
C35 H35 0.9500 . ?
C35 C34 1.392(4) . ?
C15 H15 1.0000 . ?
C15 C17 1.501(5) . ?
C15 C16 1.478(6) . ?
C4 H4 0.9500 . ?
C4 C5 1.344(4) . ?
C21 H21 0.9500 . ?
C36 C41 1.395(4) . ?
C36 C37 1.398(4) . ?
C24 H24 1.0000 . ?
C24 C25 1.534(5) . ?
C24 C26 1.532(5) . ?
C24 C19 1.515(5) . ?
C18 C19 1.408(4) . ?
C18 C23 1.398(4) . ?
C2 C1 1.518(4) . ?
C44 H44A 0.9800 . ?
C44 H44B 0.9800 . ?
C44 H44C 0.9800 . ?
C34 H34 0.9500 . ?
C34 C33 1.391(4) . ?
C13 H13A 0.9800 . ?
C13 H13B 0.9800 . ?
C13 H13C 0.9800 . ?
C5 H5 0.9500 . ?
C43 H43A 0.9800 . ?
C43 H43B 0.9800 . ?
C43 H43C 0.9800 . ?
C25 H25A 0.9800 . ?
C25 H25B 0.9800 . ?
C25 H25C 0.9800 . ?
C10 H10 0.9500 . ?
C7 C8 1.393(4) . ?
C26 H26A 0.9800 . ?
C26 H26B 0.9800 . ?
C26 H26C 0.9800 . ?
C41 H41 0.9500 . ?
C39 H39 0.9500 . ?
C8 H8 0.9500 . ?
C33 H33 0.9500 . ?
C17 H17A 0.9800 . ?
C17 H17B 0.9800 . ?
C17 H17C 0.9800 . ?
C16 H16A 0.9800 . ?
C16 H16B 0.9800 . ?
C16 H16C 0.9800 . ?
C37 H37 0.9500 . ?
C54 C55 1.391(6) . ?
C54 C57 1.502(6) . ?
C54 C53 1.385(5) . ?
C55 H55 0.9500 . ?
C55 C56 1.381(6) . ?
C56 H56 0.9500 . ?
C56 C51 1.386(6) . ?
C50 H50A 0.9800 . ?
C50 H50B 0.9800 . ?
C50 H50C 0.9800 . ?
C50 C51 1.514(6) . ?
C57 H57A 0.9800 . ?
C57 H57B 0.9800 . ?
C57 H57C 0.9800 . ?
C52 H52 0.9500 . ?
C52 C51 1.386(5) . ?
C52 C53 1.386(6) . ?
C53 H53 0.9500 . ?
P2 F1 1.610(2) . ?
P2 F5 1.604(2) . ?
P2 F6 1.590(2) . ?
P2 F2 1.602(2) . ?
P2 F4 1.597(2) . ?
P2 F3 1.605(2) . ?
C58 H58 0.9500 . ?
C58 C60 1.391(7) 3_767 ?
C58 C59 1.377(7) . ?
C60 C61 1.513(7) . ?
C60 C59 1.378(6) . ?
C61 H61A 0.9800 . ?
C61 H61B 0.9800 . ?
C61 H61C 0.9800 . ?
C59 H59 0.9500 . ?

loop_
_geom_torsion_atom_site_label_1
_geom_torsion_atom_site_label_2
_geom_torsion_atom_site_label_3
_geom_torsion_atom_site_label_4
_geom_torsion
_geom_torsion_site_symmetry_1
_geom_torsion_site_symmetry_2
_geom_torsion_site_symmetry_3
_geom_torsion_site_symmetry_4
_geom_torsion_publ_flag
Au1 S2 C1 S1 7.30(11) . . . . ?
Au1 S2 C1 O1 130.70(19) . . . . ?
Au1 S2 C1 C2 -113.97(17) . . . . ?
Au1 S1 C1 S2 -7.50(11) . . . . ?
Au1 S1 C1 O1 -133.01(19) . . . . ?
Au1 S1 C1 C2 107.4(2) . . . . ?
Au1 C30 C31 P1 -6.0(3) . . . . ?
Au1 C30 C31 C32 177.1(2) . . . . ?
Au1 C30 C35 C34 -177.5(2) . . . . ?
S3 P1 N3 C42 -79.5(3) . . . . ?
S3 P1 N3 C45 75.8(2) . . . . ?
S3 P1 C31 C30 13.7(3) . . . . ?
S3 P1 C31 C32 -169.3(2) . . . . ?
S3 P1 C36 C41 -164.9(2) . . . . ?
S3 P1 C36 C37 10.3(3) . . . . ?
P1 N3 C42 C44 -84.0(3) . . . . ?
P1 N3 C42 C43 45.0(4) . . . . ?
P1 N3 C45 C46 -99.3(3) . . . . ?
P1 N3 C45 C47 135.3(2) . . . . ?
P1 C36 C41 C40 175.6(3) . . . . ?
P1 C36 C37 C38 -176.6(3) . . . . ?
N2 C18 C19 C20 -177.2(3) . . . . ?
N2 C18 C19 C24 -3.1(4) . . . . ?
N2 C18 C23 C27 1.4(4) . . . . ?
N2 C18 C23 C22 177.0(3) . . . . ?
N2 C2 C1 S2 -67.0(3) . . . . ?
N2 C2 C1 S1 -178.7(2) . . . . ?
N2 C2 C1 O1 56.6(3) . . . . ?
N1 C6 C7 C12 -2.1(4) . . . . ?
N1 C6 C7 C8 178.6(3) . . . . ?
N1 C4 C5 N2 -0.1(3) . . . . ?
N1 C2 C1 S2 108.6(3) . . . . ?
N1 C2 C1 S1 -3.1(4) . . . . ?
N1 C2 C1 O1 -127.8(3) . . . . ?
N3 P1 C31 C30 137.9(2) . . . . ?
N3 P1 C31 C32 -45.1(3) . . . . ?
N3 P1 C36 C41 68.5(3) . . . . ?
N3 P1 C36 C37 -116.4(3) . . . . ?
C28 C27 C23 C22 -74.6(4) . . . . ?
C28 C27 C23 C18 100.8(3) . . . . ?
C14 C12 C7 C6 -97.6(4) . . . . ?
C14 C12 C7 C8 81.7(4) . . . . ?
C42 N3 C45 C46 58.5(4) . . . . ?
C42 N3 C45 C47 -66.9(3) . . . . ?
C12 C7 C8 C9 -179.2(3) . . . . ?
C30 C35 C34 C33 0.5(5) . . . . ?
C31 P1 N3 C42 161.2(2) . . . . ?
C31 P1 N3 C45 -43.5(3) . . . . ?
C31 P1 C36 C41 -49.0(3) . . . . ?
C31 P1 C36 C37 126.1(3) . . . . ?
C31 C30 C35 C34 0.9(4) . . . . ?
C31 C32 C33 C34 1.0(5) . . . . ?
C45 N3 C42 C44 120.3(3) . . . . ?
C45 N3 C42 C43 -110.7(3) . . . . ?
C11 C6 C7 C12 176.5(3) . . . . ?
C11 C6 C7 C8 -2.9(4) . . . . ?
C29 C27 C23 C22 48.4(4) . . . . ?
C29 C27 C23 C18 -136.2(3) . . . . ?
C6 N1 C4 C5 167.5(3) . . . . ?
C6 N1 C2 N2 -166.1(3) . . . . ?
C6 N1 C2 C1 17.7(5) . . . . ?
C6 C11 C15 C17 -141.1(4) . . . . ?
C6 C11 C15 C16 93.0(5) . . . . ?
C6 C11 C10 C9 -1.9(4) . . . . ?
C6 C7 C8 C9 0.2(5) . . . . ?
C3 O1 C1 S2 -60.1(3) . . . . ?
C3 O1 C1 S1 56.9(3) . . . . ?
C3 O1 C1 C2 -177.0(3) . . . . ?
C35 C30 C31 P1 175.6(2) . . . . ?
C35 C30 C31 C32 -1.4(4) . . . . ?
C35 C34 C33 C32 -1.5(5) . . . . ?
C15 C11 C6 N1 3.2(4) . . . . ?
C15 C11 C6 C7 -175.3(3) . . . . ?
C15 C11 C10 C9 177.1(3) . . . . ?
C4 N1 C6 C11 -92.9(3) . . . . ?
C4 N1 C6 C7 85.7(3) . . . . ?
C4 N1 C2 N2 0.9(3) . . . . ?
C4 N1 C2 C1 -175.2(3) . . . . ?
C21 C20 C19 C24 -173.9(3) . . . . ?
C21 C20 C19 C18 0.3(5) . . . . ?
C21 C22 C23 C27 175.7(3) . . . . ?
C21 C22 C23 C18 0.0(5) . . . . ?
C36 P1 N3 C42 44.3(3) . . . . ?
C36 P1 N3 C45 -160.4(2) . . . . ?
C36 P1 C31 C30 -104.3(3) . . . . ?
C36 P1 C31 C32 72.7(3) . . . . ?
C18 N2 C2 N1 171.9(3) . . . . ?
C18 N2 C2 C1 -11.6(4) . . . . ?
C18 N2 C5 C4 -172.9(3) . . . . ?
C2 N2 C18 C19 -80.7(4) . . . . ?
C2 N2 C18 C23 104.7(3) . . . . ?
C2 N2 C5 C4 0.7(3) . . . . ?
C2 N1 C6 C11 72.7(4) . . . . ?
C2 N1 C6 C7 -108.6(3) . . . . ?
C2 N1 C4 C5 -0.5(3) . . . . ?
C13 C12 C7 C6 140.1(3) . . . . ?
C13 C12 C7 C8 -40.6(4) . . . . ?
C5 N2 C18 C19 91.5(3) . . . . ?
C5 N2 C18 C23 -83.1(3) . . . . ?
C5 N2 C2 N1 -1.0(3) . . . . ?
C5 N2 C2 C1 175.5(3) . . . . ?
C25 C24 C19 C20 -44.2(4) . . . . ?
C25 C24 C19 C18 141.9(3) . . . . ?
C10 C9 C8 C7 1.5(5) . . . . ?
C10 C11 C6 N1 -177.8(2) . . . . ?
C10 C11 C6 C7 3.7(4) . . . . ?
C10 C11 C15 C17 39.9(5) . . . . ?
C10 C11 C15 C16 -86.0(5) . . . . ?
C26 C24 C19 C20 80.3(4) . . . . ?
C26 C24 C19 C18 -93.6(4) . . . . ?
C41 C40 C39 C38 -0.9(6) . . . . ?
C41 C36 C37 C38 -1.4(5) . . . . ?
C19 C20 C21 C22 2.3(5) . . . . ?
C19 C18 C23 C27 -172.8(3) . . . . ?
C19 C18 C23 C22 2.7(4) . . . . ?
C39 C40 C41 C36 0.8(5) . . . . ?
C39 C38 C37 C36 1.3(6) . . . . ?
C8 C9 C10 C11 -0.6(5) . . . . ?
C33 C32 C31 P1 -176.5(2) . . . . ?
C33 C32 C31 C30 0.4(5) . . . . ?
C23 C22 C21 C20 -2.5(5) . . . . ?
C23 C18 C19 C20 -2.9(4) . . . . ?
C23 C18 C19 C24 171.2(3) . . . . ?
C37 C38 C39 C40 -0.2(6) . . . . ?
C37 C36 C41 C40 0.4(5) . . . . ?
C54 C55 C56 C51 -0.1(6) . . . . ?
C55 C54 C53 C52 -2.1(5) . . . . ?
C55 C56 C51 C50 -179.9(4) . . . . ?
C55 C56 C51 C52 -0.5(6) . . . . ?
C57 C54 C55 C56 -175.9(3) . . . . ?
C57 C54 C53 C52 175.2(4) . . . . ?
C51 C52 C53 C54 1.5(6) . . . . ?
C53 C54 C55 C56 1.4(5) . . . . ?
C53 C52 C51 C56 -0.2(6) . . . . ?
C53 C52 C51 C50 179.2(4) . . . . ?
C58 C60 C59 C58 -1.1(7) 3_767 . . . ?
C60 C58 C59 C60 1.1(7) 3_767 . . . ?
C61 C60 C59 C58 177.4(4) . . . . ?
